data_1514883
loop_
_publ_author_name
'Fang, Jian'
'Tschan, Mathieu J.-L.'
'Roisnel, Thierry'
'Trivelli, Xavier'
'Gauvin, R\'egis M.'
'Thomas, Christophe M.'
'Maron, Laurent'

_publ_section_title
;
 Yttrium catalysts for syndioselective \b-butyrolactone polymerization: on
 the origin of ligand-induced stereoselectivity
;
_journal_issue 2
_journal_name_full 'Polymer Chemistry'
_journal_page_first 360
_journal_paper_doi 10.1039/c2py20590d
_journal_volume 4
_journal_year 2013
_chemical_compound_source 'synthesis as described'
_chemical_formula_moiety 'C71 H116 N4 O6 Y2'
_chemical_formula_sum 'C71 H116 N4 O6 Y2'
_chemical_formula_weight 1299.5
_chemical_name_systematic
;
?
;
_space_group_IT_number 61
_symmetry_cell_setting orthorhombic
_symmetry_Int_Tables_number 61
_symmetry_space_group_name_Hall '-P 2bc 2ac'
_symmetry_space_group_name_H-M 'P c a b'
_atom_sites_solution_hydrogens geom
_atom_sites_solution_primary direct
_atom_sites_solution_secondary difmap
_audit_conform_dict_location ftp://ftp.iucr.org/pub/cif_core.dic
_audit_conform_dict_name cif_core.dic
_audit_conform_dict_version 2.4
_audit_creation_date 2012-06-07T19:25:55-00:00
_audit_creation_method 'WinGX routine CIF_UPDATE'
_cell_angle_alpha 90
_cell_angle_beta 90
_cell_angle_gamma 90
_cell_formula_units_Z 8
_cell_length_a 21.045(3)
_cell_length_b 24.936(3)
_cell_length_c 30.425(4)
_cell_measurement_reflns_used 8276
_cell_measurement_temperature 100(2)
_cell_measurement_theta_max 21.15
_cell_measurement_theta_min 2.2
_cell_measurement_wavelength 0.71073
_cell_volume 15966(4)
_computing_cell_refinement 'Bruker SMART, 2006'
_computing_data_collection 'Bruker SMART, 2006'
_computing_data_reduction 'Bruker SAINT, 2006'
_computing_molecular_graphics 'Ortep-3 for Windows (Farrugia, 1997)'
_computing_publication_material
;
WinGX publication routines (Farrugia, 1999),
CRYSCAL (T. Roisnel, local program)
;
_computing_structure_refinement 'SHELXL-97 (Sheldrick, 1997)'
_computing_structure_solution 'SIR97 (Altomare et al., 1999)'
_diffrn_ambient_temperature 100(2)
_diffrn_detector 'CCD plate'
_diffrn_measured_fraction_theta_full 0.999
_diffrn_measured_fraction_theta_max 0.999
_diffrn_measurement_device_type 'APEXII, Bruker-AXS'
_diffrn_measurement_method 'CCD rotation images, thin slices'
_diffrn_radiation_monochromator graphite
_diffrn_radiation_probe x-ray
_diffrn_radiation_type MoK\a
_diffrn_radiation_wavelength 0.71073
_diffrn_reflns_av_R_equivalents 0.1235
_diffrn_reflns_av_unetI/netI 0.1867
_diffrn_reflns_limit_h_max 16
_diffrn_reflns_limit_h_min -27
_diffrn_reflns_limit_k_max 32
_diffrn_reflns_limit_k_min -31
_diffrn_reflns_limit_l_max 39
_diffrn_reflns_limit_l_min -38
_diffrn_reflns_number 95920
_diffrn_reflns_theta_full 27.48
_diffrn_reflns_theta_max 27.48
_diffrn_reflns_theta_min 2.96
_exptl_absorpt_coefficient_mu 1.491
_exptl_absorpt_correction_T_max 0.874
_exptl_absorpt_correction_T_min 0.633
_exptl_absorpt_correction_type multi-scan
_exptl_absorpt_process_details
;
[Sheldrick, G.M. (2002). SADABS Bruker AXS Inc., Madison, Wisconsin, USA]
;
_exptl_crystal_colour colourless
_exptl_crystal_density_diffrn 1.081
_exptl_crystal_density_method 'not measured'
_exptl_crystal_description prism
_exptl_crystal_F_000 5568
_exptl_crystal_size_max 0.3
_exptl_crystal_size_mid 0.14
_exptl_crystal_size_min 0.09
_platon_squeeze_details
;
;
_refine_diff_density_max 1.348
_refine_diff_density_min -1.166
_refine_diff_density_rms 0.118
_refine_ls_extinction_method none
_refine_ls_goodness_of_fit_ref 0.894
_refine_ls_hydrogen_treatment mixed
_refine_ls_matrix_type full
_refine_ls_number_parameters 739
_refine_ls_number_reflns 18289
_refine_ls_number_restraints 0
_refine_ls_restrained_S_all 0.894
_refine_ls_R_factor_all 0.1566
_refine_ls_R_factor_gt 0.0712
_refine_ls_shift/su_max 0.001
_refine_ls_shift/su_mean 0
_refine_ls_structure_factor_coef Fsqd
_refine_ls_weighting_details 'calc w=1/[\s^2^(Fo^2^)+(0.0945P)^2^+0.0000P] where P=(Fo^2^+2Fc^2^)/3'
_refine_ls_weighting_scheme calc
_refine_ls_wR_factor_gt 0.1631
_refine_ls_wR_factor_ref 0.1876
_reflns_number_gt 8438
_reflns_number_total 18289
_reflns_threshold_expression >2sigma(I)
_cod_data_source_file c2py20590d.txt
_cod_data_source_block CT21
_cod_database_code 1514883

loop_
_symmetry_equiv_pos_as_xyz
'x, y, z'
'-x, -y+1/2, z+1/2'
'x+1/2, -y, -z+1/2'
'-x+1/2, y+1/2, -z'
'-x, -y, -z'
'x, y-1/2, -z-1/2'
'-x-1/2, y, z-1/2'
'x-1/2, -y-1/2, z'

loop_
_atom_site_label
_atom_site_type_symbol
_atom_site_fract_x
_atom_site_fract_y
_atom_site_fract_z
_atom_site_U_iso_or_equiv
_atom_site_adp_type
_atom_site_occupancy
_atom_site_symmetry_multiplicity
_atom_site_calc_flag
_atom_site_refinement_flags
_atom_site_disorder_assembly
_atom_site_disorder_group
Y1 Y 0.66886(2) 0.165714(16) 0.086388(14) 0.01606(13) Uani 1 1 d . . .
Y2 Y 0.75370(2) 0.255803(16) 0.159664(14) 0.01603(13) Uani 1 1 d . . .
O3 O 0.67422(15) 0.19564(11) 0.15549(9) 0.0197(8) Uani 1 1 d . . .
O4 O 0.74455(16) 0.23102(12) 0.08803(10) 0.0182(8) Uani 1 1 d . . .
H4 H 0.772(3) 0.237(2) 0.0686(18) 0.05 Uiso 1 1 d . . .
O5 O 0.77202(15) 0.24007(11) 0.22735(10) 0.0186(7) Uani 1 1 d . . .
N6 N 0.86119(18) 0.20761(14) 0.15614(12) 0.0170(9) Uani 1 1 d . . .
O7 O 0.70236(16) 0.32907(11) 0.15650(10) 0.0228(8) Uani 1 1 d . . .
N8 N 0.60426(19) 0.23357(13) 0.04010(11) 0.0163(9) Uani 1 1 d . . .
O9 O 0.73077(15) 0.09850(11) 0.08557(9) 0.0195(8) Uani 1 1 d . . .
O10 O 0.57524(15) 0.13292(11) 0.08813(10) 0.0192(8) Uani 1 1 d . . .
N11 N 0.84178(19) 0.32444(14) 0.15528(12) 0.0194(9) Uani 1 1 d . . .
C12 C 0.7930(2) 0.01811(17) 0.07427(16) 0.0227(12) Uani 1 1 d . . .
N13 N 0.68832(19) 0.14978(13) 0.00571(12) 0.0178(9) Uani 1 1 d . . .
C14 C 0.4823(2) 0.08732(16) 0.06010(15) 0.0160(11) Uani 1 1 d . . .
C15 C 0.8656(2) 0.19125(16) 0.23941(14) 0.0159(11) Uani 1 1 d . . .
C16 C 0.7122(2) 0.38216(17) 0.15927(15) 0.0192(11) Uani 1 1 d . . .
C17 C 0.7698(2) 0.40312(17) 0.14500(15) 0.0214(12) Uani 1 1 d . . .
C18 C 0.5373(2) 0.23279(16) 0.05588(15) 0.0198(7) Uani 1 1 d . . .
H18A H 0.5144 0.2633 0.0424 0.024 Uiso 1 1 calc R . .
H18B H 0.5374 0.2385 0.0881 0.024 Uiso 1 1 calc R . .
C19 C 0.6735(2) 0.19940(16) -0.01931(15) 0.0194(11) Uani 1 1 d . . .
H19A H 0.6748 0.1916 -0.0512 0.023 Uiso 1 1 calc R . .
H19B H 0.706 0.227 -0.0129 0.023 Uiso 1 1 calc R . .
C20 C 0.5209(2) 0.13352(17) 0.06577(15) 0.0163(11) Uani 1 1 d . . .
C21 C 0.9172(2) 0.18873(16) 0.31087(15) 0.0175(11) Uani 1 1 d . . .
C22 C 0.5009(2) 0.18207(16) 0.04607(15) 0.0159(11) Uani 1 1 d . . .
C23 C 0.8160(2) 0.05291(17) -0.01169(15) 0.0219(12) Uani 1 1 d . . .
H23 H 0.824 0.0652 -0.0407 0.026 Uiso 1 1 calc R . .
C24 C 0.7663(2) 0.06758(17) 0.05947(16) 0.0216(12) Uani 1 1 d . . .
C25 C 0.9713(2) 0.17047(18) 0.34088(15) 0.0219(11) Uani 1 1 d . . .
C26 C 0.8186(2) 0.24051(16) 0.29969(15) 0.0186(11) Uani 1 1 d . . .
C27 C 0.7832(3) -0.00173(17) 0.12173(15) 0.0240(12) Uani 1 1 d . . .
C28 C 0.8606(3) 0.34963(18) 0.19787(15) 0.0282(13) Uani 1 1 d . . .
H28A H 0.8752 0.3218 0.2182 0.042 Uiso 1 1 calc R . .
H28B H 0.824 0.3682 0.2106 0.042 Uiso 1 1 calc R . .
H28C H 0.895 0.3754 0.1927 0.042 Uiso 1 1 calc R . .
C29 C 0.6660(2) 0.41716(18) 0.17619(15) 0.0208(11) Uani 1 1 d . . .
C30 C 0.8798(2) -0.03116(18) -0.03019(16) 0.0262(13) Uani 1 1 d . . .
C31 C 0.6086(2) 0.22076(16) -0.00725(14) 0.0198(7) Uani 1 1 d . . .
H31A H 0.5998 0.2535 -0.0246 0.024 Uiso 1 1 calc R . .
H31B H 0.576 0.1937 -0.0148 0.024 Uiso 1 1 calc R . .
C32 C 0.4294(2) 0.09176(16) 0.03390(15) 0.0181(11) Uani 1 1 d . . .
H32 H 0.4039 0.0606 0.0301 0.022 Uiso 1 1 calc R . .
C33 C 0.6504(2) 0.10400(17) -0.01171(15) 0.0235(12) Uani 1 1 d . . .
H33A H 0.6602 0.0716 0.0052 0.035 Uiso 1 1 calc R . .
H33B H 0.6611 0.0981 -0.0427 0.035 Uiso 1 1 calc R . .
H33C H 0.605 0.1122 -0.0091 0.035 Uiso 1 1 calc R . .
C34 C 0.6286(2) 0.28934(15) 0.04793(15) 0.0198(7) Uani 1 1 d . . .
H34A H 0.6259 0.2978 0.0793 0.03 Uiso 1 1 calc R . .
H34B H 0.6029 0.315 0.0312 0.03 Uiso 1 1 calc R . .
H34C H 0.673 0.2917 0.0383 0.03 Uiso 1 1 calc R . .
C35 C 0.9143(2) 0.17425(16) 0.26640(15) 0.0181(11) Uani 1 1 d . . .
H35 H 0.9468 0.1521 0.2545 0.022 Uiso 1 1 calc R . .
C36 C 0.7576(2) 0.13863(16) -0.00021(15) 0.0205(12) Uani 1 1 d . . .
H36A H 0.782 0.1666 0.0155 0.025 Uiso 1 1 calc R . .
H36B H 0.7679 0.1416 -0.0319 0.025 Uiso 1 1 calc R . .
C37 C 0.8413(2) 0.00456(17) 0.00130(16) 0.0222(12) Uani 1 1 d . . .
C38 C 0.8175(2) 0.22453(17) 0.25551(15) 0.0172(11) Uani 1 1 d . . .
C39 C 0.3534(2) 0.14150(17) -0.01859(16) 0.0206(11) Uani 1 1 d . . .
C40 C 0.4986(2) 0.03440(17) 0.08339(15) 0.0190(11) Uani 1 1 d . . .
C41 C 0.6106(2) 0.35810(18) 0.23123(15) 0.0281(13) Uani 1 1 d . . .
H41A H 0.6327 0.3774 0.2547 0.042 Uiso 1 1 calc R . .
H41B H 0.636 0.3271 0.2222 0.042 Uiso 1 1 calc R . .
H41C H 0.5691 0.3459 0.2419 0.042 Uiso 1 1 calc R . .
C42 C 0.4098(2) 0.13912(16) 0.01214(15) 0.0182(11) Uani 1 1 d . . .
C43 C 0.6395(3) 0.17959(19) 0.19379(16) 0.0268(13) Uani 1 1 d . . .
H43 H 0.6607 0.1951 0.2203 0.032 Uiso 1 1 calc R . .
C44 C 0.4495(2) -0.01035(17) 0.07275(16) 0.0273(13) Uani 1 1 d . . .
H44A H 0.4069 0.0016 0.0813 0.041 Uiso 1 1 calc R . .
H44B H 0.4604 -0.0429 0.0891 0.041 Uiso 1 1 calc R . .
H44C H 0.4503 -0.018 0.0412 0.041 Uiso 1 1 calc R . .
C45 C 0.5637(2) 0.01409(17) 0.06990(16) 0.0259(12) Uani 1 1 d . . .
H45A H 0.573 -0.0193 0.0856 0.039 Uiso 1 1 calc R . .
H45B H 0.5958 0.0411 0.0772 0.039 Uiso 1 1 calc R . .
H45C H 0.5642 0.0074 0.0382 0.039 Uiso 1 1 calc R . .
C46 C 0.8619(2) 0.16781(17) 0.19325(14) 0.0187(11) Uani 1 1 d . . .
H46A H 0.8987 0.1436 0.189 0.022 Uiso 1 1 calc R . .
H46B H 0.823 0.1457 0.1912 0.022 Uiso 1 1 calc R . .
C47 C 0.7673(2) 0.27603(19) 0.31940(15) 0.0251(12) Uani 1 1 d . . .
C48 C 0.8977(2) 0.29762(18) 0.13553(16) 0.0253(12) Uani 1 1 d . . .
H48A H 0.9347 0.3221 0.1366 0.03 Uiso 1 1 calc R . .
H48B H 0.8888 0.2893 0.1043 0.03 Uiso 1 1 calc R . .
C49 C 0.6808(2) 0.47185(17) 0.17950(15) 0.0244(12) Uani 1 1 d . A .
H49 H 0.6494 0.4954 0.191 0.029 Uiso 1 1 calc R . .
C50 C 0.4479(2) 0.18390(17) 0.02030(15) 0.0184(11) Uani 1 1 d . . .
H50 H 0.4364 0.2171 0.0073 0.022 Uiso 1 1 calc R . .
C51 C 0.8292(2) -0.01110(17) 0.04442(16) 0.0240(12) Uani 1 1 d . . .
H51 H 0.8469 -0.0441 0.0542 0.029 Uiso 1 1 calc R . .
C52 C 0.8338(2) -0.07106(18) -0.05202(16) 0.0275(13) Uani 1 1 d . . .
H52A H 0.8576 -0.0946 -0.0719 0.041 Uiso 1 1 calc R . .
H52B H 0.8017 -0.0513 -0.0688 0.041 Uiso 1 1 calc R . .
H52C H 0.813 -0.0927 -0.0293 0.041 Uiso 1 1 calc R . .
C53 C 0.8191(2) 0.36698(17) 0.12495(15) 0.0190(11) Uani 1 1 d . . .
H53A H 0.801 0.3499 0.0984 0.023 Uiso 1 1 calc R . .
H53B H 0.8559 0.389 0.1156 0.023 Uiso 1 1 calc R . .
C54 C 0.8687(3) 0.17620(19) 0.11497(15) 0.0298(13) Uani 1 1 d . . .
H54A H 0.8337 0.1505 0.1124 0.045 Uiso 1 1 calc R . .
H54B H 0.9092 0.1569 0.1157 0.045 Uiso 1 1 calc R . .
H54C H 0.8682 0.2006 0.0897 0.045 Uiso 1 1 calc R . .
C55 C 0.7386(2) 0.49317(18) 0.16695(15) 0.0245(13) Uani 1 1 d . . .
C56 C 0.7644(3) 0.33011(17) 0.29516(16) 0.0286(13) Uani 1 1 d . . .
H56A H 0.7312 0.3525 0.3082 0.043 Uiso 1 1 calc R . .
H56B H 0.7548 0.3239 0.2641 0.043 Uiso 1 1 calc R . .
H56C H 0.8055 0.3483 0.2978 0.043 Uiso 1 1 calc R . .
C57 C 0.7792(2) 0.08455(17) 0.01596(15) 0.0197(11) Uani 1 1 d . . .
C58 C 0.8686(2) 0.22134(17) 0.32575(15) 0.0186(11) Uani 1 1 d . . .
H58 H 0.8691 0.2315 0.3558 0.022 Uiso 1 1 calc R . .
C59 C 0.7831(2) 0.45770(18) 0.14875(15) 0.0250(12) Uani 1 1 d . A .
H59 H 0.8229 0.4711 0.1389 0.03 Uiso 1 1 calc R . .
C60 C 0.9513(2) 0.17162(19) 0.38948(16) 0.0307(13) Uani 1 1 d . . .
H60A H 0.9381 0.208 0.3975 0.046 Uiso 1 1 calc R . .
H60B H 0.9873 0.1607 0.4079 0.046 Uiso 1 1 calc R . .
H60C H 0.9158 0.1468 0.394 0.046 Uiso 1 1 calc R . .
C61 C 0.6010(2) 0.39590(18) 0.19140(16) 0.0231(12) Uani 1 1 d . . .
C62 C 0.3139(2) 0.08978(18) -0.01802(17) 0.0276(13) Uani 1 1 d . . .
H62A H 0.298 0.0834 0.0118 0.041 Uiso 1 1 calc R . .
H62B H 0.3406 0.0596 -0.0272 0.041 Uiso 1 1 calc R . .
H62C H 0.278 0.0934 -0.0383 0.041 Uiso 1 1 calc R . .
C63 C 0.3083(2) 0.18741(18) -0.00553(16) 0.0268(12) Uani 1 1 d . . .
H63A H 0.2929 0.1815 0.0245 0.04 Uiso 1 1 calc R . .
H63B H 0.2722 0.1884 -0.0258 0.04 Uiso 1 1 calc R . .
H63C H 0.3312 0.2216 -0.0069 0.04 Uiso 1 1 calc R . .
C64 C 0.4965(2) 0.04385(17) 0.13380(15) 0.0269(13) Uani 1 1 d . . .
H64A H 0.4542 0.0568 0.1422 0.04 Uiso 1 1 calc R . .
H64B H 0.5284 0.0706 0.1419 0.04 Uiso 1 1 calc R . .
H64C H 0.5054 0.0101 0.1491 0.04 Uiso 1 1 calc R . .
C65 C 0.8094(3) 0.03980(18) 0.15391(16) 0.0319(14) Uani 1 1 d . . .
H65A H 0.7879 0.0742 0.1492 0.048 Uiso 1 1 calc R . .
H65B H 0.8551 0.0442 0.1491 0.048 Uiso 1 1 calc R . .
H65C H 0.8018 0.0277 0.1841 0.048 Uiso 1 1 calc R . .
C66 C 0.8174(3) -0.05442(17) 0.13086(17) 0.0391(16) Uani 1 1 d . . .
H66A H 0.8628 -0.0502 0.1248 0.059 Uiso 1 1 calc R . .
H66B H 0.7999 -0.0826 0.1119 0.059 Uiso 1 1 calc R . .
H66C H 0.8114 -0.0644 0.1617 0.059 Uiso 1 1 calc R . .
C67 C 0.5665(2) 0.36651(18) 0.15445(16) 0.0282(13) Uani 1 1 d . . .
H67A H 0.5251 0.354 0.1651 0.042 Uiso 1 1 calc R . .
H67B H 0.5919 0.3357 0.145 0.042 Uiso 1 1 calc R . .
H67C H 0.5603 0.3909 0.1296 0.042 Uiso 1 1 calc R . .
C68 C 0.3768(2) 0.1507(2) -0.06529(17) 0.0306(13) Uani 1 1 d . . .
H68A H 0.3403 0.1527 -0.0853 0.046 Uiso 1 1 calc R . .
H68B H 0.4044 0.121 -0.0741 0.046 Uiso 1 1 calc R . .
H68C H 0.4006 0.1844 -0.0666 0.046 Uiso 1 1 calc R . .
C70 C 1.0279(2) 0.2078(2) 0.33456(16) 0.0306(13) Uani 1 1 d . . .
H70A H 1.0152 0.2447 0.3414 0.046 Uiso 1 1 calc R . .
H70B H 1.0424 0.2059 0.304 0.046 Uiso 1 1 calc R . .
H70C H 1.0625 0.1969 0.3542 0.046 Uiso 1 1 calc R . .
C71 C 0.9916(2) 0.11302(18) 0.33018(16) 0.0296(13) Uani 1 1 d . . .
H71A H 1.0045 0.1108 0.2993 0.044 Uiso 1 1 calc R . .
H71B H 0.9559 0.0886 0.3354 0.044 Uiso 1 1 calc R . .
H71C H 1.0274 0.1028 0.349 0.044 Uiso 1 1 calc R . .
C72 C 0.7126(3) -0.01058(18) 0.13131(17) 0.0328(14) Uani 1 1 d . . .
H72A H 0.6892 0.0227 0.1259 0.049 Uiso 1 1 calc R . .
H72B H 0.7072 -0.0212 0.1621 0.049 Uiso 1 1 calc R . .
H72C H 0.6962 -0.0389 0.1121 0.049 Uiso 1 1 calc R . .
C73 C 0.7795(3) 0.2893(2) 0.36797(16) 0.0398(15) Uani 1 1 d . . .
H73A H 0.7452 0.3121 0.3791 0.06 Uiso 1 1 calc R . .
H73B H 0.8201 0.3082 0.3708 0.06 Uiso 1 1 calc R . .
H73C H 0.7811 0.256 0.385 0.06 Uiso 1 1 calc R . .
C74 C 0.7022(3) 0.24798(19) 0.31593(17) 0.0342(14) Uani 1 1 d . . .
H74A H 0.6694 0.271 0.3287 0.051 Uiso 1 1 calc R . .
H74B H 0.7036 0.2139 0.3319 0.051 Uiso 1 1 calc R . .
H74C H 0.6923 0.2412 0.2849 0.051 Uiso 1 1 calc R . .
C75 C 0.5561(3) 0.44121(19) 0.20700(18) 0.0391(15) Uani 1 1 d . . .
H75A H 0.5766 0.4615 0.2307 0.059 Uiso 1 1 calc R . .
H75B H 0.5164 0.4255 0.2178 0.059 Uiso 1 1 calc R . .
H75C H 0.5469 0.4653 0.1824 0.059 Uiso 1 1 calc R . .
C76 C 0.6411(3) 0.1181(2) 0.19735(18) 0.0419(16) Uani 1 1 d . . .
H76A H 0.6853 0.106 0.1987 0.063 Uiso 1 1 calc R . .
H76B H 0.6204 0.1024 0.1716 0.063 Uiso 1 1 calc R . .
H76C H 0.6187 0.1069 0.224 0.063 Uiso 1 1 calc R . .
C77 C 0.9112(3) 0.00161(19) -0.06720(18) 0.0400(15) Uani 1 1 d . . .
H77A H 0.935 -0.0225 -0.0866 0.06 Uiso 1 1 calc R . .
H77B H 0.9403 0.028 -0.0544 0.06 Uiso 1 1 calc R . .
H77C H 0.8784 0.0202 -0.0842 0.06 Uiso 1 1 calc R . .
C78 C 0.5725(3) 0.2006(2) 0.19160(17) 0.0379(15) Uani 1 1 d . . .
H78A H 0.5734 0.2398 0.1896 0.057 Uiso 1 1 calc R . .
H78B H 0.5494 0.1898 0.2181 0.057 Uiso 1 1 calc R . .
H78C H 0.5512 0.1859 0.1656 0.057 Uiso 1 1 calc R . .
C79 C 0.9136(2) 0.24594(17) 0.15996(15) 0.0219(11) Uani 1 1 d . . .
H79A H 0.9528 0.23 0.1475 0.026 Uiso 1 1 calc R . .
H79B H 0.9215 0.254 0.1914 0.026 Uiso 1 1 calc R . .
C81 C 0.9308(3) -0.0621(2) -0.00609(18) 0.0391(15) Uani 1 1 d . . .
H81A H 0.9538 -0.085 -0.0269 0.059 Uiso 1 1 calc R . .
H81B H 0.9112 -0.0845 0.0166 0.059 Uiso 1 1 calc R . .
H81C H 0.9606 -0.037 0.0076 0.059 Uiso 1 1 calc R . .
C69A C 0.7565(3) 0.55220(19) 0.17333(18) 0.0348(15) Uani 0.5 1 d P A 1
C80A C 0.7820(4) 0.5767(2) 0.1320(2) 0.074(3) Uani 0.5 1 d P A 1
H80A H 0.8102 0.5511 0.1173 0.112 Uiso 0.5 1 calc PR A 1
H80B H 0.8058 0.6093 0.1392 0.112 Uiso 0.5 1 calc PR A 1
H80C H 0.7466 0.5858 0.1124 0.112 Uiso 0.5 1 calc PR A 1
C141 C 0.7154(8) 0.5818(5) 0.2027(5) 0.058(2) Uani 0.5 1 d P A 1
H14A H 0.7047 0.5594 0.2281 0.087 Uiso 0.5 1 calc PR A 1
H14B H 0.6765 0.592 0.1872 0.087 Uiso 0.5 1 calc PR A 1
H14C H 0.7374 0.6143 0.2128 0.087 Uiso 0.5 1 calc PR A 1
C151 C 0.8242(7) 0.5515(5) 0.2011(6) 0.058(2) Uani 0.5 1 d P A 1
H15A H 0.8566 0.5323 0.1841 0.087 Uiso 0.5 1 calc PR A 1
H15B H 0.8178 0.5335 0.2294 0.087 Uiso 0.5 1 calc PR A 1
H15C H 0.8384 0.5884 0.2062 0.087 Uiso 0.5 1 calc PR A 1
C69B C 0.7565(3) 0.55220(19) 0.17333(18) 0.0348(15) Uani 0.5 1 d P A 2
C80B C 0.7820(4) 0.5767(2) 0.1320(2) 0.074(3) Uani 0.5 1 d P A 2
H80D H 0.7531 0.5688 0.1076 0.112 Uiso 0.5 1 calc PR A 2
H80E H 0.824 0.5617 0.1256 0.112 Uiso 0.5 1 calc PR A 2
H80F H 0.7855 0.6156 0.1357 0.112 Uiso 0.5 1 calc PR A 2
C241 C 0.6918(7) 0.5875(5) 0.1777(5) 0.058(2) Uani 0.5 1 d P A 2
H24A H 0.6665 0.5836 0.1508 0.087 Uiso 0.5 1 calc PR A 2
H24B H 0.7029 0.6253 0.1818 0.087 Uiso 0.5 1 calc PR A 2
H24C H 0.6671 0.5749 0.2029 0.087 Uiso 0.5 1 calc PR A 2
C251 C 0.7888(7) 0.5606(5) 0.2131(5) 0.058(2) Uani 0.5 1 d P A 2
H25A H 0.7661 0.5424 0.237 0.087 Uiso 0.5 1 calc PR A 2
H25B H 0.7908 0.5991 0.2193 0.087 Uiso 0.5 1 calc PR A 2
H25C H 0.832 0.5462 0.2109 0.087 Uiso 0.5 1 calc PR A 2

loop_
_atom_site_aniso_label
_atom_site_aniso_U_11
_atom_site_aniso_U_22
_atom_site_aniso_U_33
_atom_site_aniso_U_23
_atom_site_aniso_U_13
_atom_site_aniso_U_12
Y1 0.0177(3) 0.0060(2) 0.0244(2) -0.00038(19) -0.0017(2) -0.00042(19)
Y2 0.0151(3) 0.0086(2) 0.0244(2) -0.00077(19) -0.0016(2) -0.0013(2)
O3 0.023(2) 0.0147(17) 0.0217(17) -0.0018(14) 0.0030(15) -0.0070(14)
O4 0.019(2) 0.0102(15) 0.0259(19) -0.0013(14) 0.0020(15) -0.0018(14)
O5 0.018(2) 0.0115(16) 0.0266(18) 0.0009(14) -0.0012(15) 0.0032(14)
N6 0.015(2) 0.013(2) 0.023(2) -0.0027(17) -0.0018(18) -0.0002(17)
O7 0.021(2) 0.0053(16) 0.042(2) 0.0004(14) -0.0010(16) -0.0021(14)
N8 0.025(3) 0.0039(18) 0.020(2) 0.0033(15) -0.0044(18) -0.0045(17)
O9 0.025(2) 0.0102(16) 0.0235(18) -0.0031(14) -0.0004(15) 0.0056(14)
O10 0.021(2) 0.0097(16) 0.0272(18) 0.0003(14) -0.0017(16) -0.0024(14)
N11 0.017(3) 0.017(2) 0.025(2) 0.0011(17) 0.0016(18) -0.0024(17)
C12 0.020(3) 0.010(2) 0.038(3) -0.006(2) -0.008(2) 0.000(2)
N13 0.022(3) 0.0068(18) 0.025(2) 0.0007(16) -0.0045(18) -0.0028(17)
C14 0.015(3) 0.004(2) 0.029(3) -0.0011(19) 0.005(2) -0.0031(19)
C15 0.018(3) 0.006(2) 0.024(3) 0.0000(19) 0.004(2) -0.002(2)
C16 0.022(3) 0.006(2) 0.030(3) -0.002(2) 0.003(2) -0.002(2)
C17 0.022(3) 0.011(2) 0.031(3) 0.002(2) 0.000(2) -0.003(2)
C18 0.0245(19) 0.0045(13) 0.0305(17) 0.0021(12) -0.0028(13) -0.0003(12)
C19 0.020(3) 0.008(2) 0.030(3) 0.006(2) -0.002(2) 0.000(2)
C20 0.012(3) 0.015(2) 0.022(3) 0.000(2) 0.004(2) -0.001(2)
C21 0.014(3) 0.008(2) 0.030(3) 0.002(2) -0.002(2) -0.004(2)
C22 0.016(3) 0.003(2) 0.028(3) -0.0039(19) 0.009(2) -0.0017(19)
C23 0.025(3) 0.014(2) 0.027(3) -0.003(2) 0.002(2) -0.001(2)
C24 0.023(3) 0.007(2) 0.035(3) -0.003(2) -0.007(2) 0.005(2)
C25 0.020(3) 0.019(3) 0.026(3) 0.001(2) -0.001(2) 0.004(2)
C26 0.015(3) 0.010(2) 0.031(3) -0.002(2) -0.001(2) 0.001(2)
C27 0.030(4) 0.010(2) 0.033(3) 0.004(2) -0.005(2) 0.006(2)
C28 0.034(4) 0.021(3) 0.030(3) 0.000(2) -0.004(2) -0.010(2)
C29 0.020(3) 0.016(2) 0.027(3) -0.004(2) 0.008(2) -0.005(2)
C30 0.025(3) 0.014(3) 0.040(3) -0.006(2) 0.000(3) 0.004(2)
C31 0.0245(19) 0.0045(13) 0.0305(17) 0.0021(12) -0.0028(13) -0.0003(12)
C32 0.016(3) 0.007(2) 0.031(3) -0.003(2) 0.005(2) -0.003(2)
C33 0.026(3) 0.011(2) 0.034(3) -0.005(2) -0.001(2) -0.005(2)
C34 0.0245(19) 0.0045(13) 0.0305(17) 0.0021(12) -0.0028(13) -0.0003(12)
C35 0.015(3) 0.010(2) 0.029(3) -0.002(2) 0.003(2) -0.004(2)
C36 0.027(3) 0.008(2) 0.026(3) -0.0020(19) 0.002(2) -0.001(2)
C37 0.024(3) 0.009(2) 0.034(3) -0.008(2) -0.005(2) 0.005(2)
C38 0.016(3) 0.009(2) 0.026(3) 0.003(2) 0.001(2) -0.003(2)
C39 0.011(3) 0.016(2) 0.035(3) -0.004(2) -0.001(2) 0.002(2)
C40 0.020(3) 0.009(2) 0.029(3) 0.000(2) -0.001(2) 0.000(2)
C41 0.030(4) 0.020(3) 0.034(3) 0.002(2) 0.010(3) -0.001(2)
C42 0.016(3) 0.008(2) 0.030(3) 0.000(2) 0.007(2) 0.001(2)
C43 0.029(4) 0.031(3) 0.020(3) 0.000(2) 0.002(2) -0.011(3)
C44 0.031(4) 0.013(3) 0.038(3) -0.001(2) -0.007(3) -0.005(2)
C45 0.026(3) 0.013(3) 0.038(3) -0.001(2) 0.002(3) -0.006(2)
C46 0.025(3) 0.014(2) 0.017(3) 0.000(2) 0.000(2) 0.004(2)
C47 0.031(4) 0.025(3) 0.019(3) -0.002(2) -0.004(2) 0.009(2)
C48 0.019(3) 0.026(3) 0.031(3) 0.003(2) 0.005(2) 0.001(2)
C49 0.032(4) 0.011(2) 0.030(3) -0.004(2) 0.007(2) 0.000(2)
C50 0.021(3) 0.006(2) 0.028(3) 0.001(2) 0.001(2) 0.002(2)
C51 0.028(3) 0.009(2) 0.036(3) -0.004(2) -0.007(3) 0.004(2)
C52 0.031(4) 0.017(3) 0.035(3) -0.008(2) 0.007(3) 0.003(2)
C53 0.014(3) 0.016(2) 0.027(3) 0.003(2) 0.002(2) -0.001(2)
C54 0.028(4) 0.037(3) 0.025(3) -0.003(2) 0.006(2) 0.014(3)
C55 0.032(4) 0.010(2) 0.032(3) -0.005(2) 0.004(2) -0.005(2)
C56 0.036(4) 0.013(2) 0.037(3) -0.008(2) -0.003(3) 0.011(2)
C57 0.022(3) 0.012(2) 0.025(3) -0.006(2) -0.004(2) 0.005(2)
C58 0.023(3) 0.013(2) 0.019(3) -0.005(2) 0.004(2) -0.002(2)
C59 0.024(3) 0.018(3) 0.033(3) -0.002(2) 0.004(2) -0.007(2)
C60 0.031(4) 0.029(3) 0.032(3) 0.007(2) 0.002(3) 0.006(3)
C61 0.019(3) 0.016(2) 0.035(3) 0.003(2) 0.006(2) 0.006(2)
C62 0.014(3) 0.024(3) 0.045(3) -0.002(2) -0.008(2) -0.004(2)
C63 0.023(3) 0.025(3) 0.033(3) -0.002(2) -0.003(2) 0.004(2)
C64 0.036(4) 0.009(2) 0.035(3) 0.005(2) 0.002(3) -0.001(2)
C65 0.043(4) 0.017(3) 0.036(3) 0.004(2) -0.008(3) -0.001(3)
C66 0.069(5) 0.009(3) 0.040(3) 0.008(2) -0.008(3) 0.009(3)
C67 0.023(3) 0.015(3) 0.046(3) 0.005(2) 0.004(3) -0.004(2)
C68 0.017(3) 0.036(3) 0.040(3) -0.001(3) -0.006(3) -0.001(3)
C70 0.020(3) 0.034(3) 0.039(3) -0.001(2) -0.003(2) -0.003(3)
C71 0.033(4) 0.020(3) 0.036(3) 0.004(2) -0.004(3) 0.013(2)
C72 0.040(4) 0.015(3) 0.043(3) 0.002(2) 0.001(3) -0.002(2)
C73 0.042(4) 0.040(3) 0.037(3) -0.006(3) 0.004(3) 0.025(3)
C74 0.029(4) 0.030(3) 0.044(4) 0.002(3) 0.009(3) 0.010(3)
C75 0.039(4) 0.023(3) 0.055(4) -0.001(3) 0.027(3) 0.006(3)
C76 0.035(4) 0.035(3) 0.056(4) 0.023(3) 0.002(3) -0.001(3)
C77 0.044(4) 0.014(3) 0.062(4) -0.004(3) 0.015(3) -0.002(3)
C78 0.033(4) 0.035(3) 0.046(4) -0.002(3) 0.017(3) -0.009(3)
C79 0.015(3) 0.020(3) 0.031(3) 0.002(2) 0.002(2) 0.004(2)
C81 0.028(4) 0.032(3) 0.057(4) -0.013(3) -0.005(3) 0.008(3)
C69A 0.046(4) 0.011(3) 0.047(4) -0.011(2) 0.014(3) -0.013(3)
C80A 0.138(8) 0.021(3) 0.065(5) -0.003(3) 0.043(5) -0.030(4)
C141 0.065(8) 0.013(3) 0.096(8) -0.018(4) 0.009(5) -0.016(4)
C151 0.065(8) 0.013(3) 0.096(8) -0.018(4) 0.009(5) -0.016(4)
C69B 0.046(4) 0.011(3) 0.047(4) -0.011(2) 0.014(3) -0.013(3)
C80B 0.138(8) 0.021(3) 0.065(5) -0.003(3) 0.043(5) -0.030(4)
C241 0.065(8) 0.013(3) 0.096(8) -0.018(4) 0.009(5) -0.016(4)
C251 0.065(8) 0.013(3) 0.096(8) -0.018(4) 0.009(5) -0.016(4)

loop_
_atom_type_symbol
_atom_type_description
_atom_type_scat_dispersion_real
_atom_type_scat_dispersion_imag
_atom_type_scat_source
C C 0.0033 0.0016 'International Tables Vol C Tables 4.2.6.8 and 6.1.1.4'
H H 0 0 'International Tables Vol C Tables 4.2.6.8 and 6.1.1.4'
N N 0.0061 0.0033 'International Tables Vol C Tables 4.2.6.8 and 6.1.1.4'
O O 0.0106 0.006 'International Tables Vol C Tables 4.2.6.8 and 6.1.1.4'
Y Y -2.7962 3.5667 'International Tables Vol C Tables 4.2.6.8 and 6.1.1.4'

loop_
_geom_angle_atom_site_label_1
_geom_angle_atom_site_label_2
_geom_angle_atom_site_label_3
_geom_angle
O9 Y1 O10 105.33(11)
O9 Y1 O3 104.11(11)
O10 Y1 O3 98.70(11)
O9 Y1 O4 97.79(12)
O10 Y1 O4 156.75(11)
O3 Y1 O4 72.86(11)
O9 Y1 N13 76.37(11)
O10 Y1 N13 96.54(12)
O3 Y1 N13 163.99(11)
O4 Y1 N13 91.17(11)
O9 Y1 N8 146.34(11)
O10 Y1 N8 77.23(11)
O3 Y1 N8 108.69(11)
O4 Y1 N8 84.94(11)
N13 Y1 N8 70.02(12)
O9 Y1 Y2 101.17(8)
O10 Y1 Y2 132.48(8)
O3 Y1 Y2 36.02(8)
O4 Y1 Y2 36.99(8)
N13 Y1 Y2 127.97(8)
N8 Y1 Y2 100.83(8)
O7 Y2 O5 107.10(11)
O7 Y2 O3 101.11(12)
O5 Y2 O3 93.80(11)
O7 Y2 O4 98.47(11)
O5 Y2 O4 153.06(11)
O3 Y2 O4 72.65(11)
O7 Y2 N11 77.77(12)
O5 Y2 N11 92.46(12)
O3 Y2 N11 173.69(11)
O4 Y2 N11 101.29(11)
O7 Y2 N6 148.19(12)
O5 Y2 N6 78.14(11)
O3 Y2 N6 109.93(11)
O4 Y2 N6 84.68(11)
N11 Y2 N6 70.61(12)
O7 Y2 Y1 104.71(9)
O5 Y2 Y1 124.60(8)
O3 Y2 Y1 35.72(7)
O4 Y2 Y1 37.08(8)
N11 Y2 Y1 138.32(9)
N6 Y2 Y1 96.78(8)
C43 O3 Y1 130.3(3)
C43 O3 Y2 121.3(3)
Y1 O3 Y2 108.26(12)
Y2 O4 Y1 105.93(12)
Y2 O4 H4 125(4)
Y1 O4 H4 126(4)
C38 O5 Y2 143.0(3)
C79 N6 C54 109.3(4)
C79 N6 C46 111.3(3)
C54 N6 C46 106.5(3)
C79 N6 Y2 110.8(3)
C54 N6 Y2 112.1(3)
C46 N6 Y2 106.7(3)
C16 O7 Y2 140.1(3)
C31 N8 C18 111.7(3)
C31 N8 C34 109.5(3)
C18 N8 C34 106.5(3)
C31 N8 Y1 110.9(2)
C18 N8 Y1 108.3(2)
C34 N8 Y1 109.9(2)
C24 O9 Y1 143.7(3)
C20 O10 Y1 140.9(3)
C48 N11 C53 109.0(3)
C48 N11 C28 109.3(4)
C53 N11 C28 108.9(3)
C48 N11 Y2 107.4(3)
C53 N11 Y2 106.3(3)
C28 N11 Y2 115.7(3)
C51 C12 C24 117.5(4)
C51 C12 C27 121.1(4)
C24 C12 C27 121.4(4)
C19 N13 C33 110.1(3)
C19 N13 C36 107.3(3)
C33 N13 C36 109.7(3)
C19 N13 Y1 109.5(3)
C33 N13 Y1 112.3(3)
C36 N13 Y1 107.8(3)
C32 C14 C20 117.9(4)
C32 C14 C40 121.1(4)
C20 C14 C40 121.0(4)
C35 C15 C38 120.8(4)
C35 C15 C46 117.9(4)
C38 C15 C46 121.0(4)
O7 C16 C17 119.0(4)
O7 C16 C29 122.0(4)
C17 C16 C29 119.0(4)
C16 C17 C59 121.1(4)
C16 C17 C53 120.2(4)
C59 C17 C53 118.7(4)
N8 C18 C22 115.4(4)
N8 C18 H18A 108.4
C22 C18 H18A 108.4
N8 C18 H18B 108.4
C22 C18 H18B 108.4
H18A C18 H18B 107.5
N13 C19 C31 111.0(4)
N13 C19 H19A 109.4
C31 C19 H19A 109.4
N13 C19 H19B 109.4
C31 C19 H19B 109.4
H19A C19 H19B 108
O10 C20 C22 118.8(4)
O10 C20 C14 123.0(4)
C22 C20 C14 118.2(4)
C58 C21 C35 115.8(4)
C58 C21 C25 122.1(4)
C35 C21 C25 122.1(4)
C50 C22 C20 121.0(4)
C50 C22 C18 120.1(4)
C20 C22 C18 118.8(4)
C37 C23 C57 122.7(4)
C37 C23 H23 118.7
C57 C23 H23 118.7
O9 C24 C57 119.4(4)
O9 C24 C12 122.1(4)
C57 C24 C12 118.5(4)
C70 C25 C21 108.9(4)
C70 C25 C71 109.1(4)
C21 C25 C71 111.1(4)
C70 C25 C60 108.9(4)
C21 C25 C60 111.4(4)
C71 C25 C60 107.4(4)
C58 C26 C38 117.2(4)
C58 C26 C47 120.6(4)
C38 C26 C47 122.2(4)
C66 C27 C65 107.3(4)
C66 C27 C72 107.4(4)
C65 C27 C72 109.0(4)
C66 C27 C12 112.6(4)
C65 C27 C12 109.6(4)
C72 C27 C12 110.8(4)
N11 C28 H28A 109.5
N11 C28 H28B 109.5
H28A C28 H28B 109.5
N11 C28 H28C 109.5
H28A C28 H28C 109.5
H28B C28 H28C 109.5
C49 C29 C16 118.6(4)
C49 C29 C61 120.7(4)
C16 C29 C61 120.7(4)
C81 C30 C37 111.6(4)
C81 C30 C52 109.0(4)
C37 C30 C52 108.2(4)
C81 C30 C77 108.6(4)
C37 C30 C77 112.0(4)
C52 C30 C77 107.3(4)
N8 C31 C19 111.7(4)
N8 C31 H31A 109.3
C19 C31 H31A 109.3
N8 C31 H31B 109.3
C19 C31 H31B 109.3
H31A C31 H31B 107.9
C14 C32 C42 125.1(4)
C14 C32 H32 117.5
C42 C32 H32 117.5
N13 C33 H33A 109.5
N13 C33 H33B 109.5
H33A C33 H33B 109.5
N13 C33 H33C 109.5
H33A C33 H33C 109.5
H33B C33 H33C 109.5
N8 C34 H34A 109.5
N8 C34 H34B 109.5
H34A C34 H34B 109.5
N8 C34 H34C 109.5
H34A C34 H34C 109.5
H34B C34 H34C 109.5
C15 C35 C21 121.8(4)
C15 C35 H35 119.1
C21 C35 H35 119.1
N13 C36 C57 114.9(4)
N13 C36 H36A 108.5
C57 C36 H36A 108.5
N13 C36 H36B 108.5
C57 C36 H36B 108.5
H36A C36 H36B 107.5
C23 C37 C51 116.4(4)
C23 C37 C30 122.2(4)
C51 C37 C30 121.4(4)
O5 C38 C15 117.7(4)
O5 C38 C26 122.8(4)
C15 C38 C26 119.6(4)
C42 C39 C68 109.2(4)
C42 C39 C62 112.6(4)
C68 C39 C62 108.2(4)
C42 C39 C63 110.7(4)
C68 C39 C63 109.2(4)
C62 C39 C63 106.8(4)
C45 C40 C14 111.2(4)
C45 C40 C64 110.1(4)
C14 C40 C64 108.6(3)
C45 C40 C44 107.7(4)
C14 C40 C44 111.9(4)
C64 C40 C44 107.2(4)
C61 C41 H41A 109.5
C61 C41 H41B 109.5
H41A C41 H41B 109.5
C61 C41 H41C 109.5
H41A C41 H41C 109.5
H41B C41 H41C 109.5
C50 C42 C32 114.6(4)
C50 C42 C39 122.0(4)
C32 C42 C39 123.4(4)
O3 C43 C78 110.2(4)
O3 C43 C76 108.9(4)
C78 C43 C76 111.8(4)
O3 C43 H43 108.6
C78 C43 H43 108.6
C76 C43 H43 108.6
C40 C44 H44A 109.5
C40 C44 H44B 109.5
H44A C44 H44B 109.5
C40 C44 H44C 109.5
H44A C44 H44C 109.5
H44B C44 H44C 109.5
C40 C45 H45A 109.5
C40 C45 H45B 109.5
H45A C45 H45B 109.5
C40 C45 H45C 109.5
H45A C45 H45C 109.5
H45B C45 H45C 109.5
N6 C46 C15 116.1(3)
N6 C46 H46A 108.3
C15 C46 H46A 108.3
N6 C46 H46B 108.3
C15 C46 H46B 108.3
H46A C46 H46B 107.4
C26 C47 C73 112.7(4)
C26 C47 C56 110.4(4)
C73 C47 C56 106.2(4)
C26 C47 C74 109.9(4)
C73 C47 C74 108.2(4)
C56 C47 C74 109.3(4)
N11 C48 C79 111.0(4)
N11 C48 H48A 109.4
C79 C48 H48A 109.4
N11 C48 H48B 109.4
C79 C48 H48B 109.4
H48A C48 H48B 108
C55 C49 C29 123.3(5)
C55 C49 H49 118.4
C29 C49 H49 118.4
C22 C50 C42 123.0(4)
C22 C50 H50 118.5
C42 C50 H50 118.5
C12 C51 C37 124.6(4)
C12 C51 H51 117.7
C37 C51 H51 117.7
C30 C52 H52A 109.5
C30 C52 H52B 109.5
H52A C52 H52B 109.5
C30 C52 H52C 109.5
H52A C52 H52C 109.5
H52B C52 H52C 109.5
N11 C53 C17 113.4(4)
N11 C53 H53A 108.9
C17 C53 H53A 108.9
N11 C53 H53B 108.9
C17 C53 H53B 108.9
H53A C53 H53B 107.7
N6 C54 H54A 109.5
N6 C54 H54B 109.5
H54A C54 H54B 109.5
N6 C54 H54C 109.5
H54A C54 H54C 109.5
H54B C54 H54C 109.5
C49 C55 C59 117.1(4)
C49 C55 C69A 123.5(4)
C59 C55 C69A 119.4(5)
C47 C56 H56A 109.5
C47 C56 H56B 109.5
H56A C56 H56B 109.5
C47 C56 H56C 109.5
H56A C56 H56C 109.5
H56B C56 H56C 109.5
C23 C57 C24 120.2(4)
C23 C57 C36 118.6(4)
C24 C57 C36 121.0(4)
C21 C58 C26 124.8(4)
C21 C58 H58 117.6
C26 C58 H58 117.6
C17 C59 C55 120.9(5)
C17 C59 H59 119.5
C55 C59 H59 119.5
C25 C60 H60A 109.5
C25 C60 H60B 109.5
H60A C60 H60B 109.5
C25 C60 H60C 109.5
H60A C60 H60C 109.5
H60B C60 H60C 109.5
C67 C61 C29 111.6(4)
C67 C61 C75 106.6(4)
C29 C61 C75 112.6(4)
C67 C61 C41 110.2(4)
C29 C61 C41 109.2(4)
C75 C61 C41 106.5(4)
C39 C62 H62A 109.5
C39 C62 H62B 109.5
H62A C62 H62B 109.5
C39 C62 H62C 109.5
H62A C62 H62C 109.5
H62B C62 H62C 109.5
C39 C63 H63A 109.5
C39 C63 H63B 109.5
H63A C63 H63B 109.5
C39 C63 H63C 109.5
H63A C63 H63C 109.5
H63B C63 H63C 109.5
C40 C64 H64A 109.5
C40 C64 H64B 109.5
H64A C64 H64B 109.5
C40 C64 H64C 109.5
H64A C64 H64C 109.5
H64B C64 H64C 109.5
C27 C65 H65A 109.5
C27 C65 H65B 109.5
H65A C65 H65B 109.5
C27 C65 H65C 109.5
H65A C65 H65C 109.5
H65B C65 H65C 109.5
C27 C66 H66A 109.5
C27 C66 H66B 109.5
H66A C66 H66B 109.5
C27 C66 H66C 109.5
H66A C66 H66C 109.5
H66B C66 H66C 109.5
C61 C67 H67A 109.5
C61 C67 H67B 109.5
H67A C67 H67B 109.5
C61 C67 H67C 109.5
H67A C67 H67C 109.5
H67B C67 H67C 109.5
C39 C68 H68A 109.5
C39 C68 H68B 109.5
H68A C68 H68B 109.5
C39 C68 H68C 109.5
H68A C68 H68C 109.5
H68B C68 H68C 109.5
C25 C70 H70A 109.5
C25 C70 H70B 109.5
H70A C70 H70B 109.5
C25 C70 H70C 109.5
H70A C70 H70C 109.5
H70B C70 H70C 109.5
C25 C71 H71A 109.5
C25 C71 H71B 109.5
H71A C71 H71B 109.5
C25 C71 H71C 109.5
H71A C71 H71C 109.5
H71B C71 H71C 109.5
C27 C72 H72A 109.5
C27 C72 H72B 109.5
H72A C72 H72B 109.5
C27 C72 H72C 109.5
H72A C72 H72C 109.5
H72B C72 H72C 109.5
C47 C73 H73A 109.5
C47 C73 H73B 109.5
H73A C73 H73B 109.5
C47 C73 H73C 109.5
H73A C73 H73C 109.5
H73B C73 H73C 109.5
C47 C74 H74A 109.5
C47 C74 H74B 109.5
H74A C74 H74B 109.5
C47 C74 H74C 109.5
H74A C74 H74C 109.5
H74B C74 H74C 109.5
C61 C75 H75A 109.5
C61 C75 H75B 109.5
H75A C75 H75B 109.5
C61 C75 H75C 109.5
H75A C75 H75C 109.5
H75B C75 H75C 109.5
C43 C76 H76A 109.5
C43 C76 H76B 109.5
H76A C76 H76B 109.5
C43 C76 H76C 109.5
H76A C76 H76C 109.5
H76B C76 H76C 109.5
C30 C77 H77A 109.5
C30 C77 H77B 109.5
H77A C77 H77B 109.5
C30 C77 H77C 109.5
H77A C77 H77C 109.5
H77B C77 H77C 109.5
C43 C78 H78A 109.5
C43 C78 H78B 109.5
H78A C78 H78B 109.5
C43 C78 H78C 109.5
H78A C78 H78C 109.5
H78B C78 H78C 109.5
N6 C79 C48 110.3(4)
N6 C79 H79A 109.6
C48 C79 H79A 109.6
N6 C79 H79B 109.6
C48 C79 H79B 109.6
H79A C79 H79B 108.1
C30 C81 H81A 109.5
C30 C81 H81B 109.5
H81A C81 H81B 109.5
C30 C81 H81C 109.5
H81A C81 H81C 109.5
H81B C81 H81C 109.5
C141 C69A C80A 121.6(7)
C141 C69A C55 115.0(6)
C80A C69A C55 111.9(4)
C141 C69A C151 101.8(8)
C80A C69A C151 97.2(7)
C55 C69A C151 105.5(6)
C69A C80A H80A 109.5
C69A C80A H80B 109.5
H80A C80A H80B 109.5
C69A C80A H80C 109.5
H80A C80A H80C 109.5
H80B C80A H80C 109.5
C69A C141 H14A 109.5
C69A C141 H14B 109.5
H14A C141 H14B 109.5
C69A C141 H14C 109.5
H14A C141 H14C 109.5
H14B C141 H14C 109.5
C69A C151 H15A 109.5
C69A C151 H15B 109.5
H15A C151 H15B 109.5
C69A C151 H15C 109.5
H15A C151 H15C 109.5
H15B C151 H15C 109.5
H24A C241 H24B 109.5
H24A C241 H24C 109.5
H24B C241 H24C 109.5
H25A C251 H25B 109.5
H25A C251 H25C 109.5
H25B C251 H25C 109.5

loop_
_geom_bond_atom_site_label_1
_geom_bond_atom_site_label_2
_geom_bond_distance
Y1 O9 2.123(3)
Y1 O10 2.134(3)
Y1 O3 2.234(3)
Y1 O4 2.278(3)
Y1 N13 2.520(4)
Y1 N8 2.587(3)
Y1 Y2 3.6338(7)
Y2 O7 2.125(3)
Y2 O5 2.131(3)
Y2 O3 2.250(3)
Y2 O4 2.274(3)
Y2 N11 2.527(4)
Y2 N6 2.564(4)
O3 C43 1.433(5)
O4 H4 0.84(5)
O5 C38 1.342(5)
N6 C79 1.464(6)
N6 C54 1.486(5)
N6 C46 1.503(5)
O7 C16 1.342(5)
N8 C31 1.478(5)
N8 C18 1.489(6)
N8 C34 1.501(5)
O9 C24 1.336(5)
O10 C20 1.331(5)
N11 C48 1.481(6)
N11 C53 1.485(5)
N11 C28 1.494(6)
C12 C51 1.391(6)
C12 C24 1.428(6)
C12 C27 1.540(7)
N13 C19 1.486(5)
N13 C33 1.490(5)
N13 C36 1.495(6)
C14 C32 1.375(6)
C14 C20 1.419(6)
C14 C40 1.536(6)
C15 C35 1.381(6)
C15 C38 1.397(6)
C15 C46 1.523(6)
C16 C17 1.391(6)
C16 C29 1.403(6)
C17 C59 1.394(6)
C17 C53 1.504(6)
C18 C22 1.509(6)
C18 H18A 0.99
C18 H18B 0.99
C19 C31 1.510(6)
C19 H19A 0.99
C19 H19B 0.99
C20 C22 1.415(6)
C21 C58 1.384(6)
C21 C35 1.402(6)
C21 C25 1.529(6)
C22 C50 1.363(6)
C23 C37 1.376(6)
C23 C57 1.389(6)
C23 H23 0.95
C24 C57 1.416(6)
C25 C70 1.524(7)
C25 C71 1.530(6)
C25 C60 1.538(6)
C26 C58 1.402(6)
C26 C38 1.402(6)
C26 C47 1.520(6)
C27 C66 1.523(6)
C27 C65 1.528(6)
C27 C72 1.530(7)
C28 H28A 0.98
C28 H28B 0.98
C28 H28C 0.98
C29 C49 1.402(6)
C29 C61 1.539(6)
C30 C81 1.513(7)
C30 C37 1.538(6)
C30 C52 1.538(6)
C30 C77 1.541(7)
C31 H31A 0.99
C31 H31B 0.99
C32 C42 1.415(6)
C32 H32 0.95
C33 H33A 0.98
C33 H33B 0.98
C33 H33C 0.98
C34 H34A 0.98
C34 H34B 0.98
C34 H34C 0.98
C35 H35 0.95
C36 C57 1.506(6)
C36 H36A 0.99
C36 H36B 0.99
C37 C51 1.392(6)
C39 C42 1.513(6)
C39 C68 1.521(7)
C39 C62 1.534(6)
C39 C63 1.538(6)
C40 C45 1.517(6)
C40 C64 1.552(6)
C40 C44 1.554(6)
C41 C61 1.548(6)
C41 H41A 0.98
C41 H41B 0.98
C41 H41C 0.98
C42 C50 1.397(6)
C43 C78 1.505(7)
C43 C76 1.536(7)
C43 H43 1
C44 H44A 0.98
C44 H44B 0.98
C44 H44C 0.98
C45 H45A 0.98
C45 H45B 0.98
C45 H45C 0.98
C46 H46A 0.99
C46 H46B 0.99
C47 C73 1.536(6)
C47 C56 1.538(6)
C47 C74 1.541(7)
C48 C79 1.525(6)
C48 H48A 0.99
C48 H48B 0.99
C49 C55 1.381(6)
C49 H49 0.95
C50 H50 0.95
C51 H51 0.95
C52 H52A 0.98
C52 H52B 0.98
C52 H52C 0.98
C53 H53A 0.99
C53 H53B 0.99
C54 H54A 0.98
C54 H54B 0.98
C54 H54C 0.98
C55 C59 1.403(7)
C55 C69A 1.532(6)
C56 H56A 0.98
C56 H56B 0.98
C56 H56C 0.98
C58 H58 0.95
C59 H59 0.95
C60 H60A 0.98
C60 H60B 0.98
C60 H60C 0.98
C61 C67 1.527(6)
C61 C75 1.547(6)
C62 H62A 0.98
C62 H62B 0.98
C62 H62C 0.98
C63 H63A 0.98
C63 H63B 0.98
C63 H63C 0.98
C64 H64A 0.98
C64 H64B 0.98
C64 H64C 0.98
C65 H65A 0.98
C65 H65B 0.98
C65 H65C 0.98
C66 H66A 0.98
C66 H66B 0.98
C66 H66C 0.98
C67 H67A 0.98
C67 H67B 0.98
C67 H67C 0.98
C68 H68A 0.98
C68 H68B 0.98
C68 H68C 0.98
C70 H70A 0.98
C70 H70B 0.98
C70 H70C 0.98
C71 H71A 0.98
C71 H71B 0.98
C71 H71C 0.98
C72 H72A 0.98
C72 H72B 0.98
C72 H72C 0.98
C73 H73A 0.98
C73 H73B 0.98
C73 H73C 0.98
C74 H74A 0.98
C74 H74B 0.98
C74 H74C 0.98
C75 H75A 0.98
C75 H75B 0.98
C75 H75C 0.98
C76 H76A 0.98
C76 H76B 0.98
C76 H76C 0.98
C77 H77A 0.98
C77 H77B 0.98
C77 H77C 0.98
C78 H78A 0.98
C78 H78B 0.98
C78 H78C 0.98
C79 H79A 0.99
C79 H79B 0.99
C81 H81A 0.98
C81 H81B 0.98
C81 H81C 0.98
C69A C141 1.446(16)
C69A C80A 1.498(7)
C69A C151 1.657(17)
C80A H80A 0.98
C80A H80B 0.98
C80A H80C 0.98
C141 H14A 0.98
C141 H14B 0.98
C141 H14C 0.98
C151 H15A 0.98
C151 H15B 0.98
C151 H15C 0.98
C241 H24A 0.98
C241 H24B 0.98
C241 H24C 0.98
C251 H25A 0.98
C251 H25B 0.98
C251 H25C 0.98

loop_
_geom_torsion_atom_site_label_1
_geom_torsion_atom_site_label_2
_geom_torsion_atom_site_label_3
_geom_torsion_atom_site_label_4
_geom_torsion
O9 Y1 Y2 O7 172.68(12)
O10 Y1 Y2 O7 -64.20(14)
O3 Y1 Y2 O7 -88.64(16)
O4 Y1 Y2 O7 84.55(16)
N13 Y1 Y2 O7 91.34(14)
N8 Y1 Y2 O7 18.32(12)
O9 Y1 Y2 O5 -63.92(13)
O10 Y1 Y2 O5 59.19(15)
O3 Y1 Y2 O5 34.76(17)
O4 Y1 Y2 O5 -152.05(17)
N13 Y1 Y2 O5 -145.26(15)
N8 Y1 Y2 O5 141.71(13)
O9 Y1 Y2 O3 -98.68(16)
O10 Y1 Y2 O3 24.43(17)
O4 Y1 Y2 O3 173.19(19)
N13 Y1 Y2 O3 179.98(17)
N8 Y1 Y2 O3 106.96(16)
O9 Y1 Y2 O4 88.13(16)
O10 Y1 Y2 O4 -148.76(17)
O3 Y1 Y2 O4 -173.19(19)
N13 Y1 Y2 O4 6.79(17)
N8 Y1 Y2 O4 -66.23(16)
O9 Y1 Y2 N11 84.66(16)
O10 Y1 Y2 N11 -152.23(17)
O3 Y1 Y2 N11 -176.67(19)
O4 Y1 Y2 N11 -3.47(19)
N13 Y1 Y2 N11 3.31(17)
N8 Y1 Y2 N11 -69.71(16)
O9 Y1 Y2 N6 16.33(12)
O10 Y1 Y2 N6 139.44(13)
O3 Y1 Y2 N6 115.00(16)
O4 Y1 Y2 N6 -71.80(15)
N13 Y1 Y2 N6 -65.01(13)
N8 Y1 Y2 N6 -138.04(12)
O9 Y1 O3 C43 -85.7(4)
O10 Y1 O3 C43 22.6(4)
O4 Y1 O3 C43 -179.7(4)
N13 Y1 O3 C43 -175.4(4)
N8 Y1 O3 C43 102.0(4)
Y2 Y1 O3 C43 -175.4(4)
O9 Y1 O3 Y2 89.66(14)
O10 Y1 O3 Y2 -162.02(13)
O4 Y1 O3 Y2 -4.28(12)
N13 Y1 O3 Y2 -0.1(5)
N8 Y1 O3 Y2 -82.65(15)
O7 Y2 O3 C43 -84.3(3)
O5 Y2 O3 C43 23.9(3)
O4 Y2 O3 C43 -179.8(3)
N6 Y2 O3 C43 102.7(3)
Y1 Y2 O3 C43 175.9(4)
O7 Y2 O3 Y1 99.79(14)
O5 Y2 O3 Y1 -151.95(13)
O4 Y2 O3 Y1 4.29(12)
N6 Y2 O3 Y1 -73.19(15)
O7 Y2 O4 Y1 -103.23(13)
O5 Y2 O4 Y1 58.4(3)
O3 Y2 O4 Y1 -4.16(11)
N11 Y2 O4 Y1 177.65(13)
N6 Y2 O4 Y1 108.66(13)
O9 Y1 O4 Y2 -98.25(13)
O10 Y1 O4 Y2 75.7(3)
O3 Y1 O4 Y2 4.18(12)
N13 Y1 O4 Y2 -174.65(13)
N8 Y1 O4 Y2 115.52(14)
O7 Y2 O5 C38 -134.8(4)
O3 Y2 O5 C38 122.3(4)
O4 Y2 O5 C38 64.3(5)
N11 Y2 O5 C38 -56.9(4)
N6 Y2 O5 C38 12.7(4)
Y1 Y2 O5 C38 102.8(4)
O7 Y2 N6 C79 14.6(4)
O5 Y2 N6 C79 -88.8(3)
O3 Y2 N6 C79 -178.5(3)
O4 Y2 N6 C79 112.1(3)
N11 Y2 N6 C79 8.2(3)
Y1 Y2 N6 C79 147.2(3)
O7 Y2 N6 C54 -107.8(3)
O5 Y2 N6 C54 148.8(3)
O3 Y2 N6 C54 59.0(3)
O4 Y2 N6 C54 -10.3(3)
N11 Y2 N6 C54 -114.3(3)
Y1 Y2 N6 C54 24.8(3)
O7 Y2 N6 C46 136.0(3)
O5 Y2 N6 C46 32.6(2)
O3 Y2 N6 C46 -57.2(3)
O4 Y2 N6 C46 -126.5(3)
N11 Y2 N6 C46 129.5(3)
Y1 Y2 N6 C46 -91.4(2)
O5 Y2 O7 C16 77.5(4)
O3 Y2 O7 C16 175.1(4)
O4 Y2 O7 C16 -111.1(4)
N11 Y2 O7 C16 -11.3(4)
N6 Y2 O7 C16 -17.5(5)
Y1 Y2 O7 C16 -148.4(4)
O9 Y1 N8 C31 3.7(4)
O10 Y1 N8 C31 -94.9(3)
O3 Y1 N8 C31 170.1(3)
O4 Y1 N8 C31 100.1(3)
N13 Y1 N8 C31 7.0(3)
Y2 Y1 N8 C31 133.7(3)
O9 Y1 N8 C18 126.6(3)
O10 Y1 N8 C18 28.0(2)
O3 Y1 N8 C18 -67.0(3)
O4 Y1 N8 C18 -137.0(3)
N13 Y1 N8 C18 129.9(3)
Y2 Y1 N8 C18 -103.4(2)
O9 Y1 N8 C34 -117.5(3)
O10 Y1 N8 C34 144.0(3)
O3 Y1 N8 C34 49.0(3)
O4 Y1 N8 C34 -21.0(3)
N13 Y1 N8 C34 -114.1(3)
Y2 Y1 N8 C34 12.5(3)
O10 Y1 O9 C24 99.8(5)
O3 Y1 O9 C24 -156.8(5)
O4 Y1 O9 C24 -82.6(5)
N13 Y1 O9 C24 6.7(5)
N8 Y1 O9 C24 9.9(6)
Y2 Y1 O9 C24 -120.0(5)
O9 Y1 O10 C20 -122.3(4)
O3 Y1 O10 C20 130.4(4)
O4 Y1 O10 C20 63.9(6)
N13 Y1 O10 C20 -44.7(4)
N8 Y1 O10 C20 23.0(4)
Y2 Y1 O10 C20 116.1(4)
O7 Y2 N11 C48 -153.8(3)
O5 Y2 N11 C48 99.2(3)
O4 Y2 N11 C48 -57.5(3)
N6 Y2 N11 C48 22.7(3)
Y1 Y2 N11 C48 -55.4(3)
O7 Y2 N11 C53 -37.3(3)
O5 Y2 N11 C53 -144.2(3)
O4 Y2 N11 C53 59.1(3)
N6 Y2 N11 C53 139.2(3)
Y1 Y2 N11 C53 61.2(3)
O7 Y2 N11 C28 83.8(3)
O5 Y2 N11 C28 -23.2(3)
O4 Y2 N11 C28 -179.9(3)
N6 Y2 N11 C28 -99.7(3)
Y1 Y2 N11 C28 -177.8(2)
O9 Y1 N13 C19 -159.6(3)
O10 Y1 N13 C19 96.1(3)
O3 Y1 N13 C19 -65.9(6)
O4 Y1 N13 C19 -61.9(3)
N8 Y1 N13 C19 22.3(3)
Y2 Y1 N13 C19 -66.0(3)
O9 Y1 N13 C33 77.8(3)
O10 Y1 N13 C33 -26.5(3)
O3 Y1 N13 C33 171.4(4)
O4 Y1 N13 C33 175.5(3)
N8 Y1 N13 C33 -100.3(3)
Y2 Y1 N13 C33 171.4(2)
O9 Y1 N13 C36 -43.2(2)
O10 Y1 N13 C36 -147.4(2)
O3 Y1 N13 C36 50.5(5)
O4 Y1 N13 C36 54.5(2)
N8 Y1 N13 C36 138.7(3)
Y2 Y1 N13 C36 50.5(3)
Y2 O7 C16 C17 31.5(7)
Y2 O7 C16 C29 -148.4(4)
O7 C16 C17 C59 -177.6(4)
C29 C16 C17 C59 2.4(7)
O7 C16 C17 C53 2.7(7)
C29 C16 C17 C53 -177.4(4)
C31 N8 C18 C22 53.4(5)
C34 N8 C18 C22 172.9(4)
Y1 N8 C18 C22 -69.0(4)
C33 N13 C19 C31 73.4(5)
C36 N13 C19 C31 -167.3(3)
Y1 N13 C19 C31 -50.6(4)
Y1 O10 C20 C22 -37.5(7)
Y1 O10 C20 C14 141.4(4)
C32 C14 C20 O10 -175.7(4)
C40 C14 C20 O10 5.7(7)
C32 C14 C20 C22 3.2(6)
C40 C14 C20 C22 -175.4(4)
O10 C20 C22 C50 175.4(4)
C14 C20 C22 C50 -3.6(7)
O10 C20 C22 C18 -7.7(6)
C14 C20 C22 C18 173.4(4)
N8 C18 C22 C50 -118.5(5)
N8 C18 C22 C20 64.5(5)
Y1 O9 C24 C57 12.7(8)
Y1 O9 C24 C12 -168.5(3)
C51 C12 C24 O9 179.9(4)
C27 C12 C24 O9 -1.3(7)
C51 C12 C24 C57 -1.3(7)
C27 C12 C24 C57 177.5(4)
C58 C21 C25 C70 -96.3(5)
C35 C21 C25 C70 82.6(5)
C58 C21 C25 C71 143.4(4)
C35 C21 C25 C71 -37.6(6)
C58 C21 C25 C60 23.8(6)
C35 C21 C25 C60 -157.2(4)
C51 C12 C27 C66 0.6(7)
C24 C12 C27 C66 -178.2(4)
C51 C12 C27 C65 120.0(5)
C24 C12 C27 C65 -58.9(6)
C51 C12 C27 C72 -119.8(5)
C24 C12 C27 C72 61.4(6)
O7 C16 C29 C49 177.7(4)
C17 C16 C29 C49 -2.2(7)
O7 C16 C29 C61 -1.5(7)
C17 C16 C29 C61 178.6(4)
C18 N8 C31 C19 -156.6(3)
C34 N8 C31 C19 85.6(4)
Y1 N8 C31 C19 -35.8(4)
N13 C19 C31 N8 59.6(5)
C20 C14 C32 C42 -0.3(7)
C40 C14 C32 C42 178.2(4)
C38 C15 C35 C21 1.1(7)
C46 C15 C35 C21 -172.4(4)
C58 C21 C35 C15 -0.5(6)
C25 C21 C35 C15 -179.5(4)
C19 N13 C36 C57 -169.5(4)
C33 N13 C36 C57 -49.9(5)
Y1 N13 C36 C57 72.7(4)
C57 C23 C37 C51 -1.2(7)
C57 C23 C37 C30 177.5(4)
C81 C30 C37 C23 147.8(5)
C52 C30 C37 C23 -92.3(5)
C77 C30 C37 C23 25.8(7)
C81 C30 C37 C51 -33.6(6)
C52 C30 C37 C51 86.3(5)
C77 C30 C37 C51 -155.6(5)
Y2 O5 C38 C15 -28.2(6)
Y2 O5 C38 C26 151.5(3)
C35 C15 C38 O5 179.2(4)
C46 C15 C38 O5 -7.5(6)
C35 C15 C38 C26 -0.5(6)
C46 C15 C38 C26 172.8(4)
C58 C26 C38 O5 179.8(4)
C47 C26 C38 O5 1.2(7)
C58 C26 C38 C15 -0.6(6)
C47 C26 C38 C15 -179.1(4)
C32 C14 C40 C45 121.4(5)
C20 C14 C40 C45 -60.1(5)
C32 C14 C40 C64 -117.3(5)
C20 C14 C40 C64 61.2(5)
C32 C14 C40 C44 0.8(6)
C20 C14 C40 C44 179.4(4)
C14 C32 C42 C50 -2.2(7)
C14 C32 C42 C39 176.2(4)
C68 C39 C42 C50 66.9(5)
C62 C39 C42 C50 -172.9(4)
C63 C39 C42 C50 -53.4(6)
C68 C39 C42 C32 -111.4(5)
C62 C39 C42 C32 8.9(6)
C63 C39 C42 C32 128.4(5)
Y1 O3 C43 C78 -74.2(5)
Y2 O3 C43 C78 111.0(4)
Y1 O3 C43 C76 48.8(5)
Y2 O3 C43 C76 -126.1(3)
C79 N6 C46 C15 51.4(5)
C54 N6 C46 C15 170.5(4)
Y2 N6 C46 C15 -69.6(4)
C35 C15 C46 N6 -124.6(4)
C38 C15 C46 N6 61.9(6)
C58 C26 C47 C73 2.9(6)
C38 C26 C47 C73 -178.6(4)
C58 C26 C47 C56 121.5(5)
C38 C26 C47 C56 -59.9(6)
C58 C26 C47 C74 -117.8(5)
C38 C26 C47 C74 60.7(6)
C53 N11 C48 C79 -167.2(4)
C28 N11 C48 C79 73.9(5)
Y2 N11 C48 C79 -52.4(4)
C16 C29 C49 C55 0.0(7)
C61 C29 C49 C55 179.1(4)
C20 C22 C50 C42 0.9(7)
C18 C22 C50 C42 -175.9(4)
C32 C42 C50 C22 1.9(7)
C39 C42 C50 C22 -176.5(4)
C24 C12 C51 C37 0.2(7)
C27 C12 C51 C37 -178.7(5)
C23 C37 C51 C12 1.1(7)
C30 C37 C51 C12 -177.6(4)
C48 N11 C53 C17 -169.9(4)
C28 N11 C53 C17 -50.7(5)
Y2 N11 C53 C17 74.6(4)
C16 C17 C53 N11 -61.1(6)
C59 C17 C53 N11 119.1(5)
C29 C49 C55 C59 2.2(7)
C29 C49 C55 C69A -175.8(5)
C37 C23 C57 C24 0.0(7)
C37 C23 C57 C36 175.6(4)
O9 C24 C57 C23 -179.9(4)
C12 C24 C57 C23 1.3(7)
O9 C24 C57 C36 4.6(7)
C12 C24 C57 C36 -174.2(4)
N13 C36 C57 C23 130.8(4)
N13 C36 C57 C24 -53.6(6)
C35 C21 C58 C26 -0.7(7)
C25 C21 C58 C26 178.4(4)
C38 C26 C58 C21 1.2(7)
C47 C26 C58 C21 179.8(4)
C16 C17 C59 C55 -0.2(7)
C53 C17 C59 C55 179.6(4)
C49 C55 C59 C17 -2.0(7)
C69A C55 C59 C17 176.0(4)
C49 C29 C61 C67 123.2(5)
C16 C29 C61 C67 -57.7(6)
C49 C29 C61 C75 3.4(6)
C16 C29 C61 C75 -177.5(4)
C49 C29 C61 C41 -114.7(5)
C16 C29 C61 C41 64.4(6)
C54 N6 C79 C48 86.3(4)
C46 N6 C79 C48 -156.3(4)
Y2 N6 C79 C48 -37.7(4)
N11 C48 C79 N6 63.1(5)
C49 C55 C69A C141 14.1(10)
C59 C55 C69A C141 -163.8(8)
C49 C55 C69A C80A -130.1(6)
C59 C55 C69A C80A 52.0(7)
C49 C55 C69A C151 125.4(7)
C59 C55 C69A C151 -52.5(8)

loop_
_platon_squeeze_void_nr
_platon_squeeze_void_average_x
_platon_squeeze_void_average_y
_platon_squeeze_void_average_z
_platon_squeeze_void_volume
_platon_squeeze_void_count_electrons
_platon_squeeze_void_content
1 0.000 1.000 0.000 705 124 ' '
2 -0.004 0.499 0.496 693 123 ' '
3 0.102 0.524 0.194 13 2 ' '
4 0.102 0.024 0.306 13 2 ' '
5 0.246 0.556 0.739 12 2 ' '
6 0.500 0.500 0.000 705 124 ' '
7 0.265 0.055 0.260 14 2 ' '
8 0.501 1.000 0.501 679 121 ' '
9 0.398 0.524 0.694 12 2 ' '
10 0.398 0.024 0.806 12 2 ' '
11 0.602 -0.024 0.194 12 2 ' '
12 0.602 0.476 0.306 13 2 ' '
13 0.746 0.944 0.739 12 2 ' '
14 0.898 -0.024 0.694 12 2 ' '
15 0.898 0.476 0.806 12 2 ' '
